data_4328472
loop_
_publ_author_name
'Chhatra B. Khadka'
'Andreas Eichh\"ofer'
'Florian Weigend'
'John F. Corrigan'

_publ_contact_author_address
;Dept of Chemistry
The University of Western Ontario
London ON
N6A 5B7
;
_publ_contact_author_email corrigan@uwo.ca
_publ_contact_author_name 'J. Corrigan'
_publ_section_title
;
 Zinc Chalcogenolate Complexes as Precursors to ZnE and Mn/ZnE (E = S, Se)
 Clusters
;
_journal_name_full 'Inorganic Chemistry'
_journal_page_first 2747
_journal_page_last 2756
_journal_paper_doi 10.1021/ic200307g
_journal_volume 51
_journal_year 2012
_chemical_formula_moiety 'C36 H96 Cl2 N12 Se13 Zn14, 9(C H2 Cl2)'
_chemical_formula_sum 'C45 H114 Cl20 N12 Se13 Zn14'
_chemical_formula_weight 3474.43
_chemical_name_systematic
; 
 ? 
;
_space_group_IT_number 2
_symmetry_cell_setting triclinic
_symmetry_space_group_name_Hall '-P 1'
_symmetry_space_group_name_H-M 'P -1'
_atom_sites_solution_hydrogens geom
_atom_sites_solution_primary direct
_atom_sites_solution_secondary difmap
_audit_creation_method SHELXL-97
_cell_angle_alpha 99.4740(7)
_cell_angle_beta 92.7150(7)
_cell_angle_gamma 93.1470(8)
_cell_formula_units_Z 2
_cell_length_a 13.5553(2)
_cell_length_b 13.7348(2)
_cell_length_c 28.9568(4)
_cell_measurement_reflns_used 39451
_cell_measurement_temperature 150(2)
_cell_measurement_theta_max 29.13
_cell_measurement_theta_min 2.09
_cell_volume 5300.89(13)
_computing_cell_refinement 'DENZO-SMN (Otwinowski & Minor, 1997)'
_computing_data_collection 'COLLECT (Nonius, 1997-2001)'
_computing_data_reduction DENZO-SMN
_computing_molecular_graphics 'SHELXTL/PC (Sheldrick, 2001)'
_computing_publication_material 'SHELXTL '
_computing_structure_refinement 'SHELXL-97 (Sheldrick, 2008)'
_computing_structure_solution 'SHELXS-97 (Sheldrick, 2008)'
_diffrn_ambient_temperature 150(2)
_diffrn_measured_fraction_theta_full 0.981
_diffrn_measured_fraction_theta_max 0.981
_diffrn_measurement_device_type 'Nonius Kappa-CCD'
_diffrn_measurement_method '\f scans, and \w scans with \k offsets'
_diffrn_radiation_monochromator graphite
_diffrn_radiation_source 'fine-focus sealed tube'
_diffrn_radiation_type MoK\a
_diffrn_radiation_wavelength 0.71073
_diffrn_reflns_av_R_equivalents 0.0503
_diffrn_reflns_av_sigmaI/netI 0.0699
_diffrn_reflns_limit_h_max 18
_diffrn_reflns_limit_h_min -18
_diffrn_reflns_limit_k_max 18
_diffrn_reflns_limit_k_min -18
_diffrn_reflns_limit_l_max 39
_diffrn_reflns_limit_l_min -39
_diffrn_reflns_number 50814
_diffrn_reflns_theta_full 29.21
_diffrn_reflns_theta_max 29.21
_diffrn_reflns_theta_min 2.06
_exptl_absorpt_coefficient_mu 8.106
_exptl_absorpt_correction_T_max .198
_exptl_absorpt_correction_T_min .119
_exptl_absorpt_correction_type multi-scan
_exptl_absorpt_process_details 'DENZO-SMN (Otwinowski & Minor, 1997)'
_exptl_crystal_colour colorless
_exptl_crystal_density_diffrn 2.177
_exptl_crystal_description blocks
_exptl_crystal_F_000 3340
_exptl_crystal_size_max 0.28
_exptl_crystal_size_mid 0.25
_exptl_crystal_size_min 0.20
_refine_diff_density_max 1.477
_refine_diff_density_min -2.373
_refine_diff_density_rms 0.338
_refine_ls_extinction_method none
_refine_ls_goodness_of_fit_ref 0.849
_refine_ls_hydrogen_treatment constr
_refine_ls_matrix_type full
_refine_ls_number_parameters 961
_refine_ls_number_reflns 28166
_refine_ls_number_restraints 0
_refine_ls_restrained_S_all 0.849
_refine_ls_R_factor_all 0.1008
_refine_ls_R_factor_gt 0.0629
_refine_ls_shift/su_max 0.002
_refine_ls_shift/su_mean 0.000
_refine_ls_structure_factor_coef Fsqd
_refine_ls_weighting_details 'calc w=1/[\s^2^(Fo^2^)+(0.2000P)^2^+0.0000P] where P=(Fo^2^+2Fc^2^)/3'
_refine_ls_weighting_scheme calc
_refine_ls_wR_factor_gt 0.1856
_refine_ls_wR_factor_ref 0.2358
_reflns_number_gt 19045
_reflns_number_total 28166
_reflns_threshold_expression >2sigma(I)
_cod_data_source_file ic200307g_si_002_1.cif
_cod_data_source_block 09138b
_cod_original_sg_symbol_Hall '-P 1 '
_cod_original_sg_symbol_H-M 'P -1 '
_cod_database_code 4328472

loop_
_symmetry_equiv_pos_as_xyz
'x, y, z'
'-x, -y, -z'

loop_
_atom_site_label
_atom_site_type_symbol
_atom_site_fract_x
_atom_site_fract_y
_atom_site_fract_z
_atom_site_U_iso_or_equiv
_atom_site_adp_type
_atom_site_occupancy
_atom_site_symmetry_multiplicity
_atom_site_calc_flag
_atom_site_refinement_flags
Zn1 Zn 0.39145(6) 1.07153(6) 0.36360(3) 0.02413(18) Uani 1 1 d .
Zn2 Zn 0.32160(6) 0.85086(6) 0.16112(3) 0.02546(19) Uani 1 1 d .
Zn3 Zn 0.31493(6) 1.09191(6) 0.23990(3) 0.02342(18) Uani 1 1 d .
Zn4 Zn 0.69083(6) 0.96298(6) 0.24693(3) 0.02636(19) Uani 1 1 d .
Zn5 Zn 0.49666(6) 1.22395(6) 0.20811(3) 0.02629(19) Uani 1 1 d .
Zn6 Zn 0.55352(6) 1.00800(6) 0.15958(3) 0.02418(18) Uani 1 1 d .
Zn7 Zn 0.60090(6) 1.15976(6) 0.29986(3) 0.02454(18) Uani 1 1 d .
Zn8 Zn 0.47778(6) 0.87225(6) 0.27246(3) 0.02412(18) Uani 1 1 d .
Zn9 Zn 0.22371(6) 0.88173(6) 0.28295(3) 0.02417(18) Uani 1 1 d .
Zn10 Zn 0.57876(6) 0.75480(6) 0.16470(3) 0.02554(19) Uani 1 1 d .
Zn11 Zn 0.32865(6) 1.09394(6) 0.11624(3) 0.02396(18) Uani 1 1 d .
Zn12 Zn 0.75482(6) 1.18666(6) 0.20126(3) 0.02391(18) Uani 1 1 d .
Zn13 Zn 0.39820(6) 1.31234(6) 0.31953(3) 0.02427(18) Uani 1 1 d .
Zn14 Zn 0.64625(6) 0.97477(6) 0.37013(3) 0.02391(18) Uani 1 1 d .
Cl1 Cl 0.32905(14) 1.10070(14) 0.43837(6) 0.0292(4) Uani 1 1 d .
Cl2 Cl 0.21644(15) 0.73737(15) 0.10838(7) 0.0335(4) Uani 1 1 d .
Se1 Se 0.24155(5) 1.05599(5) 0.31028(3) 0.02265(15) Uani 1 1 d .
Se2 Se 0.32895(5) 0.78075(5) 0.23423(3) 0.02376(16) Uani 1 1 d .
Se3 Se 0.47848(5) 0.84932(5) 0.12101(3) 0.02434(16) Uani 1 1 d .
Se4 Se 0.63319(5) 0.79354(5) 0.24612(3) 0.02382(16) Uani 1 1 d .
Se5 Se 0.50022(5) 1.15214(5) 0.12652(3) 0.02400(16) Uani 1 1 d .
Se6 Se 0.23582(5) 1.00564(5) 0.16557(3) 0.02348(15) Uani 1 1 d .
Se7 Se 0.65028(5) 1.28812(5) 0.25090(3) 0.02405(16) Uani 1 1 d .
Se8 Se 0.73654(5) 1.01190(5) 0.17418(3) 0.02361(16) Uani 1 1 d .
Se9 Se 0.34190(5) 1.27235(5) 0.23843(3) 0.02389(16) Uani 1 1 d .
Se10 Se 0.50095(5) 1.22232(5) 0.36417(3) 0.02377(15) Uani 1 1 d .
Se11 Se 0.47631(5) 0.91706(5) 0.35712(3) 0.02343(15) Uani 1 1 d .
Se12 Se 0.74150(5) 1.06537(5) 0.32056(3) 0.02427(16) Uani 1 1 d .
Se13 Se 0.49273(5) 1.03675(5) 0.24165(2) 0.02165(15) Uani 1 1 d .
N1 N 0.1839(5) 0.8032(5) 0.3394(2) 0.0292(14) Uani 1 1 d .
N2 N 0.0700(5) 0.8468(5) 0.2569(2) 0.0283(14) Uani 1 1 d .
N3 N 0.5283(5) 0.6011(5) 0.1497(2) 0.0313(14) Uani 1 1 d .
N4 N 0.7017(5) 0.7083(5) 0.1220(3) 0.0332(15) Uani 1 1 d .
N5 N 0.2469(5) 1.2149(5) 0.0978(3) 0.0329(15) Uani 1 1 d .
N6 N 0.3006(5) 1.0303(5) 0.0430(2) 0.0268(13) Uani 1 1 d .
N7 N 0.7929(5) 1.2517(5) 0.1410(2) 0.0270(13) Uani 1 1 d .
N8 N 0.9036(5) 1.2344(5) 0.2274(3) 0.0300(14) Uani 1 1 d .
N9 N 0.2714(5) 1.3668(5) 0.3561(2) 0.0294(14) Uani 1 1 d .
N10 N 0.4566(5) 1.4661(5) 0.3356(2) 0.0306(14) Uani 1 1 d .
N11 N 0.7239(4) 0.8515(5) 0.3895(2) 0.0268(13) Uani 1 1 d .
N12 N 0.6820(5) 1.0423(5) 0.4412(2) 0.0272(13) Uani 1 1 d .
C1 C 0.2560(7) 0.7312(7) 0.3473(4) 0.046(2) Uani 1 1 d .
H1A H 0.3216 0.7653 0.3549 0.068 Uiso 1 1 calc R
H1B H 0.2581 0.6818 0.3188 0.068 Uiso 1 1 calc R
H1C H 0.2367 0.6983 0.3733 0.068 Uiso 1 1 calc R
C2 C 0.1723(8) 0.8722(7) 0.3828(3) 0.046(2) Uani 1 1 d .
H2A H 0.1413 0.8367 0.4056 0.070 Uiso 1 1 calc R
H2B H 0.1304 0.9246 0.3761 0.070 Uiso 1 1 calc R
H2C H 0.2374 0.9014 0.3957 0.070 Uiso 1 1 calc R
C3 C 0.0860(6) 0.7501(6) 0.3214(3) 0.039(2) Uani 1 1 d .
H3A H 0.0511 0.7299 0.3479 0.047 Uiso 1 1 calc R
H3B H 0.0977 0.6895 0.2991 0.047 Uiso 1 1 calc R
C4 C 0.0218(6) 0.8147(7) 0.2971(3) 0.0367(19) Uani 1 1 d .
H4A H -0.0419 0.7777 0.2859 0.044 Uiso 1 1 calc R
H4B H 0.0075 0.8737 0.3198 0.044 Uiso 1 1 calc R
C5 C 0.0615(6) 0.7672(6) 0.2163(3) 0.0368(19) Uani 1 1 d .
H5A H -0.0084 0.7526 0.2060 0.055 Uiso 1 1 calc R
H5B H 0.0891 0.7079 0.2251 0.055 Uiso 1 1 calc R
H5C H 0.0980 0.7879 0.1908 0.055 Uiso 1 1 calc R
C6 C 0.0224(6) 0.9322(6) 0.2444(3) 0.0355(18) Uani 1 1 d .
H6A H 0.0558 0.9550 0.2185 0.053 Uiso 1 1 calc R
H6B H 0.0266 0.9855 0.2716 0.053 Uiso 1 1 calc R
H6C H -0.0473 0.9136 0.2348 0.053 Uiso 1 1 calc R
C7 C 0.4195(7) 0.5867(7) 0.1377(4) 0.045(2) Uani 1 1 d .
H7A H 0.4019 0.5166 0.1258 0.068 Uiso 1 1 calc R
H7B H 0.4016 0.6262 0.1137 0.068 Uiso 1 1 calc R
H7C H 0.3837 0.6077 0.1659 0.068 Uiso 1 1 calc R
C8 C 0.5486(10) 0.5493(7) 0.1882(4) 0.060(3) Uani 1 1 d .
H8A H 0.5221 0.4805 0.1799 0.090 Uiso 1 1 calc R
H8B H 0.5171 0.5814 0.2160 0.090 Uiso 1 1 calc R
H8C H 0.6202 0.5510 0.1950 0.090 Uiso 1 1 calc R
C9 C 0.5831(7) 0.5629(6) 0.1081(3) 0.040(2) Uani 1 1 d .
H9A H 0.5521 0.5841 0.0800 0.049 Uiso 1 1 calc R
H9B H 0.5779 0.4897 0.1030 0.049 Uiso 1 1 calc R
C10 C 0.6900(7) 0.5983(7) 0.1133(4) 0.046(2) Uani 1 1 d .
H10A H 0.7227 0.5726 0.1397 0.056 Uiso 1 1 calc R
H10B H 0.7229 0.5724 0.0843 0.056 Uiso 1 1 calc R
C11 C 0.6967(8) 0.7477(8) 0.0778(3) 0.050(2) Uani 1 1 d .
H11A H 0.7059 0.8200 0.0845 0.075 Uiso 1 1 calc R
H11B H 0.6320 0.7282 0.0613 0.075 Uiso 1 1 calc R
H11C H 0.7489 0.7210 0.0580 0.075 Uiso 1 1 calc R
C12 C 0.7992(6) 0.7380(6) 0.1472(3) 0.039(2) Uani 1 1 d .
H12A H 0.8509 0.7032 0.1300 0.058 Uiso 1 1 calc R
H12B H 0.7984 0.7210 0.1788 0.058 Uiso 1 1 calc R
H12C H 0.8127 0.8095 0.1496 0.058 Uiso 1 1 calc R
C13 C 0.1600(7) 1.2330(8) 0.1267(5) 0.058(3) Uani 1 1 d .
H13A H 0.1824 1.2664 0.1583 0.087 Uiso 1 1 calc R
H13B H 0.1246 1.1698 0.1286 0.087 Uiso 1 1 calc R
H13C H 0.1157 1.2749 0.1122 0.087 Uiso 1 1 calc R
C14 C 0.3083(7) 1.3059(7) 0.1028(4) 0.049(3) Uani 1 1 d .
H14A H 0.3680 1.2941 0.0854 0.073 Uiso 1 1 calc R
H14B H 0.3271 1.3291 0.1360 0.073 Uiso 1 1 calc R
H14C H 0.2713 1.3561 0.0903 0.073 Uiso 1 1 calc R
C15 C 0.2090(12) 1.1786(9) 0.0496(4) 0.079(5) Uani 1 1 d .
H15A H 0.1409 1.1497 0.0509 0.095 Uiso 1 1 calc R
H15B H 0.2041 1.2365 0.0335 0.095 Uiso 1 1 calc R
C16 C 0.2599(14) 1.1104(10) 0.0222(4) 0.100(6) Uani 1 1 d .
H16A H 0.3154 1.1463 0.0098 0.120 Uiso 1 1 calc R
H16B H 0.2152 1.0801 -0.0050 0.120 Uiso 1 1 calc R
C17 C 0.3924(7) 1.0021(9) 0.0203(3) 0.050(3) Uani 1 1 d .
H17A H 0.4223 0.9511 0.0354 0.076 Uiso 1 1 calc R
H17B H 0.4390 1.0602 0.0234 0.076 Uiso 1 1 calc R
H17C H 0.3770 0.9761 -0.0131 0.076 Uiso 1 1 calc R
C18 C 0.2313(8) 0.9436(9) 0.0364(4) 0.059(3) Uani 1 1 d .
H18A H 0.1693 0.9614 0.0507 0.088 Uiso 1 1 calc R
H18B H 0.2599 0.8915 0.0512 0.088 Uiso 1 1 calc R
H18C H 0.2180 0.9195 0.0027 0.088 Uiso 1 1 calc R
C19 C 0.7452(7) 1.3446(7) 0.1410(3) 0.039(2) Uani 1 1 d .
H19A H 0.7677 1.3915 0.1692 0.058 Uiso 1 1 calc R
H19B H 0.6732 1.3321 0.1404 0.058 Uiso 1 1 calc R
H19C H 0.7626 1.3724 0.1131 0.058 Uiso 1 1 calc R
C20 C 0.7659(7) 1.1866(6) 0.0950(3) 0.0356(19) Uani 1 1 d .
H20A H 0.6946 1.1870 0.0877 0.053 Uiso 1 1 calc R
H20B H 0.7832 1.1189 0.0968 0.053 Uiso 1 1 calc R
H20C H 0.8022 1.2112 0.0703 0.053 Uiso 1 1 calc R
C21 C 0.9018(6) 1.2692(7) 0.1469(3) 0.0371(19) Uani 1 1 d .
H21A H 0.9232 1.3184 0.1274 0.044 Uiso 1 1 calc R
H21B H 0.9328 1.2068 0.1355 0.044 Uiso 1 1 calc R
C22 C 0.9372(6) 1.3056(6) 0.1965(3) 0.0352(18) Uani 1 1 d .
H22A H 0.9112 1.3709 0.2073 0.042 Uiso 1 1 calc R
H22B H 1.0103 1.3137 0.1987 0.042 Uiso 1 1 calc R
C23 C 0.9661(6) 1.1503(7) 0.2246(4) 0.051(3) Uani 1 1 d .
H23A H 1.0349 1.1744 0.2333 0.076 Uiso 1 1 calc R
H23B H 0.9615 1.1137 0.1924 0.076 Uiso 1 1 calc R
H23C H 0.9437 1.1066 0.2460 0.076 Uiso 1 1 calc R
C24 C 0.9111(7) 1.2842(7) 0.2763(3) 0.043(2) Uani 1 1 d .
H24A H 0.8872 1.2383 0.2965 0.064 Uiso 1 1 calc R
H24B H 0.8707 1.3418 0.2796 0.064 Uiso 1 1 calc R
H24C H 0.9803 1.3060 0.2856 0.064 Uiso 1 1 calc R
C25 C 0.2724(7) 1.3397(7) 0.4030(3) 0.042(2) Uani 1 1 d .
H25A H 0.3357 1.3634 0.4200 0.063 Uiso 1 1 calc R
H25B H 0.2641 1.2676 0.4002 0.063 Uiso 1 1 calc R
H25C H 0.2182 1.3701 0.4202 0.063 Uiso 1 1 calc R
C26 C 0.1748(6) 1.3279(7) 0.3311(4) 0.043(2) Uani 1 1 d .
H26A H 0.1639 1.2575 0.3328 0.064 Uiso 1 1 calc R
H26B H 0.1758 1.3364 0.2982 0.064 Uiso 1 1 calc R
H26C H 0.1212 1.3643 0.3460 0.064 Uiso 1 1 calc R
C27 C 0.2817(7) 1.4745(6) 0.3579(4) 0.043(2) Uani 1 1 d .
H27A H 0.2391 1.5071 0.3819 0.051 Uiso 1 1 calc R
H27B H 0.2597 1.4909 0.3272 0.051 Uiso 1 1 calc R
C28 C 0.3906(7) 1.5135(6) 0.3701(3) 0.039(2) Uani 1 1 d .
H28A H 0.3961 1.5860 0.3710 0.047 Uiso 1 1 calc R
H28B H 0.4113 1.5003 0.4017 0.047 Uiso 1 1 calc R
C29 C 0.4566(8) 1.5120(7) 0.2930(4) 0.050(2) Uani 1 1 d .
H29A H 0.3906 1.5018 0.2770 0.074 Uiso 1 1 calc R
H29B H 0.5051 1.4816 0.2720 0.074 Uiso 1 1 calc R
H29C H 0.4742 1.5830 0.3017 0.074 Uiso 1 1 calc R
C30 C 0.5574(6) 1.4770(6) 0.3570(3) 0.0362(19) Uani 1 1 d .
H30A H 0.5787 1.5474 0.3649 0.054 Uiso 1 1 calc R
H30B H 0.6022 1.4434 0.3349 0.054 Uiso 1 1 calc R
H30C H 0.5589 1.4475 0.3856 0.054 Uiso 1 1 calc R
C31 C 0.8208(6) 0.8466(6) 0.3679(3) 0.0368(19) Uani 1 1 d .
H31A H 0.8591 0.7971 0.3803 0.055 Uiso 1 1 calc R
H31B H 0.8571 0.9114 0.3755 0.055 Uiso 1 1 calc R
H31C H 0.8102 0.8280 0.3338 0.055 Uiso 1 1 calc R
C32 C 0.6688(6) 0.7559(6) 0.3763(3) 0.0337(18) Uani 1 1 d .
H32A H 0.6585 0.7405 0.3420 0.051 Uiso 1 1 calc R
H32B H 0.6045 0.7584 0.3904 0.051 Uiso 1 1 calc R
H32C H 0.7063 0.7045 0.3874 0.051 Uiso 1 1 calc R
C33 C 0.7390(6) 0.8768(6) 0.4415(3) 0.0299(16) Uani 1 1 d .
H33A H 0.6789 0.8548 0.4561 0.036 Uiso 1 1 calc R
H33B H 0.7949 0.8409 0.4521 0.036 Uiso 1 1 calc R
C34 C 0.7603(6) 0.9851(6) 0.4577(3) 0.0303(16) Uani 1 1 d .
H34A H 0.7668 0.9988 0.4924 0.036 Uiso 1 1 calc R
H34B H 0.8240 1.0060 0.4458 0.036 Uiso 1 1 calc R
C35 C 0.5935(6) 1.0355(6) 0.4686(3) 0.0308(17) Uani 1 1 d .
H35A H 0.5605 0.9692 0.4601 0.046 Uiso 1 1 calc R
H35B H 0.5480 1.0850 0.4618 0.046 Uiso 1 1 calc R
H35C H 0.6134 1.0477 0.5021 0.046 Uiso 1 1 calc R
C36 C 0.7172(6) 1.1473(6) 0.4466(3) 0.0342(18) Uani 1 1 d .
H36A H 0.7307 1.1741 0.4799 0.051 Uiso 1 1 calc R
H36B H 0.6663 1.1846 0.4334 0.051 Uiso 1 1 calc R
H36C H 0.7780 1.1530 0.4299 0.051 Uiso 1 1 calc R
C1S C 0.4865(9) 1.3104(9) 0.4961(4) 0.059(3) Uani 1 1 d .
H1S1 H 0.4491 1.2542 0.4757 0.070 Uiso 1 1 calc R
H1S2 H 0.5340 1.3407 0.4769 0.070 Uiso 1 1 calc R
C2S C 0.6262(9) 1.3135(7) -0.0117(4) 0.052(3) Uani 1 1 d .
H2S1 H 0.6036 1.2787 -0.0435 0.062 Uiso 1 1 calc R
H2S2 H 0.6955 1.2978 -0.0055 0.062 Uiso 1 1 calc R
C3S C -0.1184(8) 0.4444(7) -0.0225(3) 0.047(2) Uani 1 1 d .
H3S1 H -0.0530 0.4331 -0.0355 0.057 Uiso 1 1 calc R
H3S2 H -0.1694 0.4044 -0.0443 0.057 Uiso 1 1 calc R
C4S C -0.018(2) 1.361(3) 0.5237(10) 0.32(3) Uani 1 1 d .
H4S1 H -0.0398 1.4040 0.5014 0.386 Uiso 1 1 calc R
H4S2 H -0.0473 1.2937 0.5109 0.386 Uiso 1 1 calc R
C5S C 0.2026(13) 1.6415(13) 0.6073(6) 0.102(5) Uani 1 1 d .
H5S1 H 0.2206 1.5975 0.6298 0.123 Uiso 1 1 calc R
H5S2 H 0.2304 1.7091 0.6203 0.123 Uiso 1 1 calc R
C6S C 0.0769(7) 1.1332(8) 0.4176(4) 0.047(2) Uani 1 1 d .
H6S1 H 0.1395 1.1081 0.4055 0.057 Uiso 1 1 calc R
H6S2 H 0.0869 1.2057 0.4274 0.057 Uiso 1 1 calc R
C7S C 0.7779(8) 0.5620(8) 0.2797(4) 0.051(2) Uani 1 1 d .
H7S1 H 0.7340 0.5009 0.2718 0.061 Uiso 1 1 calc R
H7S2 H 0.7359 0.6192 0.2829 0.061 Uiso 1 1 calc R
C8S C 0.0008(9) 0.8865(9) 0.0938(4) 0.065(3) Uani 1 1 d .
H8S1 H 0.0714 0.8924 0.1049 0.078 Uiso 1 1 calc R
H8S2 H -0.0391 0.8711 0.1197 0.078 Uiso 1 1 calc R
C9S C 0.1608(8) 0.5400(8) 0.1654(4) 0.060(3) Uani 1 1 d .
H9S1 H 0.1848 0.6103 0.1690 0.072 Uiso 1 1 calc R
H9S2 H 0.2041 0.5003 0.1442 0.072 Uiso 1 1 calc R
Cl1S Cl 0.4036(4) 1.3991(3) 0.51888(13) 0.1035(15) Uani 1 1 d .
Cl2S Cl 0.5504(3) 1.2678(3) 0.54128(12) 0.0799(10) Uani 1 1 d .
Cl3 Cl 0.8581(2) 0.56935(18) 0.23449(10) 0.0518(6) Uani 1 1 d .
Cl3S Cl 0.6206(2) 1.4443(2) -0.00942(10) 0.0582(7) Uani 1 1 d .
Cl4 Cl 0.8452(2) 0.5614(2) 0.33372(10) 0.0611(7) Uani 1 1 d .
Cl4S Cl 0.5523(2) 1.2726(2) 0.02947(11) 0.0654(8) Uani 1 1 d .
Cl5 Cl 0.0409(3) 0.5252(2) 0.14175(11) 0.0725(9) Uani 1 1 d .
Cl5S Cl -0.1413(2) 0.5709(2) -0.01741(14) 0.0714(9) Uani 1 1 d .
Cl6 Cl 0.1659(3) 0.5007(3) 0.22183(19) 0.1145(18) Uani 1 1 d .
Cl6S Cl -0.1208(2) 0.4072(3) 0.03333(11) 0.0687(8) Uani 1 1 d .
Cl7 Cl -0.0325(2) 0.9984(2) 0.07835(15) 0.0796(10) Uani 1 1 d .
Cl7S Cl -0.0706(5) 1.3939(5) 0.5681(2) 0.162(3) Uani 1 1 d .
Cl8 Cl -0.0182(3) 0.7910(2) 0.04597(15) 0.0872(12) Uani 1 1 d .
Cl8S Cl 0.1054(4) 1.3554(4) 0.5193(2) 0.137(2) Uani 1 1 d .
Cl9S Cl 0.2570(4) 1.5988(3) 0.5508(2) 0.132(2) Uani 1 1 d .
Cl10 Cl 0.0862(5) 1.6419(4) 0.60155(18) 0.1301(19) Uani 1 1 d .
Cl11 Cl 0.0449(2) 1.0774(3) 0.46589(12) 0.0740(10) Uani 1 1 d .
Cl12 Cl -0.01894(19) 1.1055(2) 0.37309(10) 0.0552(6) Uani 1 1 d .

loop_
_atom_site_aniso_label
_atom_site_aniso_U_11
_atom_site_aniso_U_22
_atom_site_aniso_U_33
_atom_site_aniso_U_23
_atom_site_aniso_U_13
_atom_site_aniso_U_12
Zn1 0.0233(4) 0.0266(4) 0.0224(4) 0.0043(3) 0.0002(3) 0.0014(3)
Zn2 0.0242(4) 0.0257(4) 0.0255(4) 0.0027(3) -0.0009(3) -0.0001(3)
Zn3 0.0229(4) 0.0248(4) 0.0220(4) 0.0033(3) -0.0010(3) 0.0004(3)
Zn4 0.0272(4) 0.0262(4) 0.0255(5) 0.0050(3) -0.0002(3) -0.0004(3)
Zn5 0.0234(4) 0.0289(4) 0.0255(5) 0.0023(4) -0.0005(3) 0.0005(3)
Zn6 0.0223(4) 0.0253(4) 0.0245(4) 0.0042(3) -0.0015(3) -0.0001(3)
Zn7 0.0229(4) 0.0257(4) 0.0248(4) 0.0041(3) -0.0002(3) 0.0008(3)
Zn8 0.0221(4) 0.0251(4) 0.0246(4) 0.0032(3) -0.0006(3) 0.0009(3)
Zn9 0.0218(4) 0.0237(4) 0.0271(5) 0.0049(3) 0.0006(3) 0.0005(3)
Zn10 0.0266(4) 0.0250(4) 0.0246(4) 0.0027(3) 0.0014(3) 0.0022(3)
Zn11 0.0215(4) 0.0268(4) 0.0234(4) 0.0045(3) -0.0016(3) 0.0019(3)
Zn12 0.0218(4) 0.0241(4) 0.0258(4) 0.0050(3) -0.0006(3) 0.0007(3)
Zn13 0.0244(4) 0.0238(4) 0.0240(4) 0.0029(3) -0.0008(3) 0.0018(3)
Zn14 0.0220(4) 0.0279(4) 0.0221(4) 0.0059(3) -0.0016(3) 0.0014(3)
Cl1 0.0284(9) 0.0376(10) 0.0224(9) 0.0065(7) 0.0020(7) 0.0037(7)
Cl2 0.0316(10) 0.0335(10) 0.0314(10) -0.0017(8) -0.0051(8) -0.0046(8)
Se1 0.0212(3) 0.0236(3) 0.0230(4) 0.0038(3) 0.0000(3) 0.0011(3)
Se2 0.0218(3) 0.0230(3) 0.0257(4) 0.0027(3) -0.0007(3) 0.0000(3)
Se3 0.0237(3) 0.0245(3) 0.0238(4) 0.0022(3) -0.0009(3) 0.0005(3)
Se4 0.0235(3) 0.0240(3) 0.0241(4) 0.0046(3) -0.0001(3) 0.0030(3)
Se5 0.0210(3) 0.0279(4) 0.0234(4) 0.0063(3) -0.0007(3) 0.0007(3)
Se6 0.0213(3) 0.0256(3) 0.0225(4) 0.0025(3) -0.0019(3) -0.0005(3)
Se7 0.0233(3) 0.0236(3) 0.0247(4) 0.0032(3) 0.0001(3) -0.0007(3)
Se8 0.0211(3) 0.0241(3) 0.0256(4) 0.0044(3) 0.0011(3) 0.0008(3)
Se9 0.0239(3) 0.0235(3) 0.0240(4) 0.0037(3) -0.0016(3) 0.0019(3)
Se10 0.0234(3) 0.0254(3) 0.0220(4) 0.0030(3) -0.0006(3) 0.0013(3)
Se11 0.0217(3) 0.0262(4) 0.0226(4) 0.0051(3) -0.0001(3) 0.0017(3)
Se12 0.0207(3) 0.0282(4) 0.0238(4) 0.0057(3) -0.0019(3) -0.0004(3)
Se13 0.0197(3) 0.0226(3) 0.0224(4) 0.0037(3) -0.0007(3) 0.0007(3)
N1 0.029(3) 0.031(3) 0.029(3) 0.007(3) 0.006(3) 0.003(3)
N2 0.023(3) 0.027(3) 0.037(4) 0.010(3) 0.002(3) 0.002(2)
N3 0.040(4) 0.024(3) 0.029(4) 0.003(3) 0.005(3) 0.000(3)
N4 0.027(3) 0.034(4) 0.039(4) 0.004(3) 0.000(3) 0.006(3)
N5 0.031(3) 0.035(4) 0.036(4) 0.013(3) -0.005(3) 0.009(3)
N6 0.030(3) 0.032(3) 0.019(3) 0.005(3) 0.003(3) 0.007(3)
N7 0.024(3) 0.026(3) 0.032(4) 0.008(3) 0.003(3) 0.001(2)
N8 0.023(3) 0.029(3) 0.039(4) 0.010(3) -0.005(3) 0.001(3)
N9 0.034(4) 0.025(3) 0.031(4) 0.011(3) 0.005(3) 0.004(3)
N10 0.034(4) 0.028(3) 0.028(4) -0.001(3) 0.000(3) -0.004(3)
N11 0.021(3) 0.030(3) 0.030(3) 0.006(3) 0.001(3) 0.001(2)
N12 0.027(3) 0.028(3) 0.027(3) 0.006(3) -0.001(3) 0.001(3)
C1 0.047(5) 0.045(5) 0.050(6) 0.024(5) 0.000(4) 0.004(4)
C2 0.068(7) 0.040(5) 0.034(5) 0.015(4) 0.007(5) -0.002(5)
C3 0.033(4) 0.036(4) 0.049(6) 0.010(4) 0.008(4) -0.008(4)
C4 0.020(4) 0.047(5) 0.041(5) 0.004(4) -0.001(3) -0.001(3)
C5 0.029(4) 0.039(4) 0.042(5) 0.003(4) -0.002(4) 0.003(3)
C6 0.023(4) 0.037(4) 0.046(5) 0.006(4) -0.002(3) 0.004(3)
C7 0.038(5) 0.044(5) 0.048(6) -0.008(4) 0.003(4) -0.004(4)
C8 0.094(9) 0.034(5) 0.052(7) 0.016(5) -0.010(6) -0.005(5)
C9 0.047(5) 0.031(4) 0.042(5) -0.002(4) 0.000(4) 0.012(4)
C10 0.039(5) 0.044(5) 0.053(6) -0.001(5) 0.004(4) 0.003(4)
C11 0.049(6) 0.067(7) 0.038(5) 0.015(5) 0.017(4) 0.016(5)
C12 0.033(4) 0.035(4) 0.048(5) 0.006(4) 0.010(4) 0.009(3)
C13 0.025(4) 0.053(6) 0.104(10) 0.033(6) 0.007(5) 0.010(4)
C14 0.041(5) 0.037(5) 0.076(7) 0.030(5) 0.002(5) 0.010(4)
C15 0.131(12) 0.052(6) 0.045(6) -0.014(5) -0.054(7) 0.039(7)
C16 0.178(16) 0.085(9) 0.031(6) -0.015(6) -0.041(8) 0.081(10)
C17 0.037(5) 0.076(7) 0.034(5) -0.007(5) 0.011(4) -0.001(5)
C18 0.060(7) 0.070(7) 0.039(6) 0.002(5) 0.002(5) -0.030(6)
C19 0.037(5) 0.047(5) 0.039(5) 0.024(4) 0.002(4) 0.008(4)
C20 0.046(5) 0.032(4) 0.030(4) 0.007(3) 0.012(4) 0.002(4)
C21 0.025(4) 0.044(5) 0.042(5) 0.009(4) 0.011(4) -0.007(3)
C22 0.027(4) 0.035(4) 0.043(5) 0.006(4) 0.005(4) -0.002(3)
C23 0.024(4) 0.037(5) 0.089(8) 0.002(5) -0.007(5) 0.003(4)
C24 0.029(4) 0.053(6) 0.043(5) 0.004(4) -0.010(4) -0.003(4)
C25 0.041(5) 0.048(5) 0.041(5) 0.013(4) 0.018(4) 0.013(4)
C26 0.024(4) 0.043(5) 0.059(6) -0.002(4) 0.003(4) 0.006(4)
C27 0.043(5) 0.036(5) 0.051(6) 0.006(4) 0.008(4) 0.013(4)
C28 0.039(5) 0.026(4) 0.045(5) -0.012(4) -0.002(4) 0.004(3)
C29 0.063(7) 0.040(5) 0.045(6) 0.014(4) -0.006(5) -0.009(5)
C30 0.032(4) 0.028(4) 0.046(5) 0.002(4) -0.008(4) -0.002(3)
C31 0.031(4) 0.032(4) 0.046(5) 0.000(4) 0.004(4) 0.006(3)
C32 0.031(4) 0.032(4) 0.037(5) 0.005(4) -0.008(3) 0.001(3)
C33 0.031(4) 0.033(4) 0.027(4) 0.009(3) 0.002(3) 0.005(3)
C34 0.031(4) 0.038(4) 0.025(4) 0.012(3) 0.001(3) 0.004(3)
C35 0.025(4) 0.038(4) 0.031(4) 0.010(3) -0.002(3) 0.004(3)
C36 0.035(4) 0.030(4) 0.036(5) 0.008(3) -0.004(4) -0.006(3)
C1S 0.063(7) 0.068(7) 0.037(6) -0.008(5) -0.005(5) 0.002(6)
C2S 0.066(7) 0.046(5) 0.038(5) -0.005(4) 0.012(5) -0.003(5)
C3S 0.061(6) 0.038(5) 0.043(6) 0.010(4) -0.005(5) -0.003(4)
C4S 0.14(3) 0.62(8) 0.17(3) -0.04(4) 0.08(2) -0.03(4)
C5S 0.103(13) 0.086(11) 0.121(15) 0.030(10) -0.017(11) 0.008(9)
C6S 0.031(5) 0.060(6) 0.050(6) 0.011(5) -0.007(4) -0.001(4)
C7S 0.046(6) 0.047(6) 0.060(7) 0.008(5) -0.003(5) 0.008(4)
C8S 0.057(7) 0.082(8) 0.053(7) 0.021(6) -0.016(5) -0.036(6)
C9S 0.056(7) 0.043(6) 0.079(9) -0.002(5) 0.021(6) 0.006(5)
Cl1S 0.140(4) 0.107(3) 0.056(2) -0.018(2) -0.025(2) 0.061(3)
Cl2S 0.088(2) 0.085(2) 0.0565(19) -0.0214(17) -0.0091(17) 0.0281(19)
Cl3 0.0603(16) 0.0402(12) 0.0554(16) 0.0091(11) 0.0077(12) 0.0024(11)
Cl3S 0.0683(18) 0.0565(15) 0.0484(15) 0.0054(12) -0.0011(13) 0.0063(13)
Cl4 0.0771(19) 0.0530(15) 0.0538(16) 0.0098(13) -0.0010(14) 0.0126(13)
Cl4S 0.0632(18) 0.078(2) 0.0546(17) 0.0107(15) 0.0154(14) -0.0084(15)
Cl5 0.085(2) 0.0694(19) 0.0578(18) 0.0102(15) -0.0072(16) -0.0286(17)
Cl5S 0.0655(18) 0.0455(14) 0.105(3) 0.0173(16) 0.0018(17) 0.0062(13)
Cl6 0.118(3) 0.067(2) 0.160(4) 0.062(3) -0.077(3) -0.034(2)
Cl6S 0.0659(18) 0.092(2) 0.0550(17) 0.0329(16) 0.0008(14) 0.0030(16)
Cl7 0.0434(15) 0.0674(19) 0.120(3) -0.0086(19) 0.0005(17) 0.0091(13)
Cl7S 0.184(6) 0.162(5) 0.156(5) 0.045(4) 0.095(5) 0.030(5)
Cl8 0.076(2) 0.0637(19) 0.108(3) -0.0169(19) -0.042(2) 0.0161(16)
Cl8S 0.125(4) 0.129(4) 0.152(5) 0.003(4) 0.038(4) 0.006(4)
Cl9S 0.085(3) 0.075(3) 0.226(7) 0.003(3) -0.004(4) -0.002(2)
Cl10 0.158(5) 0.139(4) 0.093(3) 0.005(3) -0.016(3) 0.071(4)
Cl11 0.0496(16) 0.112(3) 0.068(2) 0.0488(19) -0.0145(14) -0.0127(16)
Cl12 0.0397(13) 0.0743(17) 0.0508(15) 0.0123(13) -0.0075(11) 0.0002(12)

loop_
_atom_type_symbol
_atom_type_description
_atom_type_scat_dispersion_real
_atom_type_scat_dispersion_imag
_atom_type_scat_source
C C 0.0033 0.0016 'International Tables Vol C Tables 4.2.6.8 and 6.1.1.4'
H H 0.0000 0.0000 'International Tables Vol C Tables 4.2.6.8 and 6.1.1.4'
N N 0.0061 0.0033 'International Tables Vol C Tables 4.2.6.8 and 6.1.1.4'
Se Se -0.0929 2.2259 'International Tables Vol C Tables 4.2.6.8 and 6.1.1.4'
Zn Zn 0.2839 1.4301 'International Tables Vol C Tables 4.2.6.8 and 6.1.1.4'
Cl Cl 0.1484 0.1585 'International Tables Vol C Tables 4.2.6.8 and 6.1.1.4'

loop_
_geom_angle_atom_site_label_1
_geom_angle_atom_site_label_2
_geom_angle_atom_site_label_3
_geom_angle
Cl1 Zn1 Se11 107.31(6)
Cl1 Zn1 Se1 103.49(6)
Se11 Zn1 Se1 112.28(4)
Cl1 Zn1 Se10 102.10(6)
Se11 Zn1 Se10 114.96(4)
Se1 Zn1 Se10 115.11(4)
Cl2 Zn2 Se2 104.84(6)
Cl2 Zn2 Se6 102.86(6)
Se2 Zn2 Se6 114.97(4)
Cl2 Zn2 Se3 102.62(6)
Se2 Zn2 Se3 114.21(4)
Se6 Zn2 Se3 115.12(4)
Se1 Zn3 Se6 116.09(4)
Se1 Zn3 Se9 113.44(4)
Se6 Zn3 Se9 110.76(4)
Se1 Zn3 Se13 107.51(4)
Se6 Zn3 Se13 105.65(4)
Se9 Zn3 Se13 102.03(4)
Se12 Zn4 Se4 119.05(4)
Se12 Zn4 Se8 120.47(4)
Se4 Zn4 Se8 118.49(4)
Se12 Zn4 Se13 95.06(4)
Se4 Zn4 Se13 95.03(3)
Se8 Zn4 Se13 93.99(4)
Se9 Zn5 Se5 118.79(4)
Se9 Zn5 Se7 119.97(4)
Se5 Zn5 Se7 118.87(4)
Se9 Zn5 Se13 95.58(4)
Se5 Zn5 Se13 95.00(4)
Se7 Zn5 Se13 94.81(4)
Se3 Zn6 Se5 115.26(4)
Se3 Zn6 Se8 114.42(4)
Se5 Zn6 Se8 112.60(4)
Se3 Zn6 Se13 106.65(4)
Se5 Zn6 Se13 103.56(4)
Se8 Zn6 Se13 102.66(4)
Se10 Zn7 Se12 115.56(4)
Se10 Zn7 Se7 113.35(4)
Se12 Zn7 Se7 112.34(4)
Se10 Zn7 Se13 107.87(4)
Se12 Zn7 Se13 104.29(4)
Se7 Zn7 Se13 101.92(4)
Se11 Zn8 Se2 115.31(4)
Se11 Zn8 Se4 112.96(4)
Se2 Zn8 Se4 112.47(4)
Se11 Zn8 Se13 105.37(4)
Se2 Zn8 Se13 107.18(4)
Se4 Zn8 Se13 102.22(4)
N1 Zn9 N2 85.0(2)
N1 Zn9 Se1 110.68(18)
N2 Zn9 Se1 106.99(17)
N1 Zn9 Se2 107.49(18)
N2 Zn9 Se2 109.44(18)
Se1 Zn9 Se2 128.58(4)
N3 Zn10 N4 84.7(3)
N3 Zn10 Se3 110.3(2)
N4 Zn10 Se3 107.26(19)
N3 Zn10 Se4 108.04(19)
N4 Zn10 Se4 110.48(19)
Se3 Zn10 Se4 127.67(4)
N6 Zn11 N5 84.3(3)
N6 Zn11 Se6 111.59(17)
N5 Zn11 Se6 110.34(19)
N6 Zn11 Se5 107.03(18)
N5 Zn11 Se5 106.79(19)
Se6 Zn11 Se5 128.03(4)
N8 Zn12 N7 84.9(3)
N8 Zn12 Se8 111.97(18)
N7 Zn12 Se8 105.71(18)
N8 Zn12 Se7 105.44(19)
N7 Zn12 Se7 111.84(17)
Se8 Zn12 Se7 128.46(4)
N9 Zn13 N10 84.5(2)
N9 Zn13 Se10 113.21(18)
N10 Zn13 Se10 106.19(19)
N9 Zn13 Se9 105.31(19)
N10 Zn13 Se9 109.86(19)
Se10 Zn13 Se9 128.85(4)
N12 Zn14 N11 84.4(2)
N12 Zn14 Se11 112.25(18)
N11 Zn14 Se11 105.78(17)
N12 Zn14 Se12 107.65(17)
N11 Zn14 Se12 112.09(17)
Se11 Zn14 Se12 126.66(4)
Zn9 Se1 Zn3 93.92(4)
Zn9 Se1 Zn1 101.97(4)
Zn3 Se1 Zn1 99.80(4)
Zn9 Se2 Zn8 92.30(4)
Zn9 Se2 Zn2 102.77(4)
Zn8 Se2 Zn2 99.24(4)
Zn10 Se3 Zn6 94.68(4)
Zn10 Se3 Zn2 102.78(4)
Zn6 Se3 Zn2 98.94(4)
Zn10 Se4 Zn4 97.54(4)
Zn10 Se4 Zn8 95.31(4)
Zn4 Se4 Zn8 82.52(4)
Zn11 Se5 Zn5 96.31(4)
Zn11 Se5 Zn6 94.44(4)
Zn5 Se5 Zn6 82.59(4)
Zn11 Se6 Zn3 96.39(4)
Zn11 Se6 Zn2 102.29(4)
Zn3 Se6 Zn2 97.94(4)
Zn12 Se7 Zn5 95.77(4)
Zn12 Se7 Zn7 96.42(4)
Zn5 Se7 Zn7 81.47(4)
Zn12 Se8 Zn4 97.67(4)
Zn12 Se8 Zn6 94.57(4)
Zn4 Se8 Zn6 82.39(4)
Zn5 Se9 Zn13 97.25(4)
Zn5 Se9 Zn3 82.87(4)
Zn13 Se9 Zn3 94.15(4)
Zn13 Se10 Zn7 95.39(4)
Zn13 Se10 Zn1 100.32(4)
Zn7 Se10 Zn1 98.45(4)
Zn14 Se11 Zn8 96.57(4)
Zn14 Se11 Zn1 102.55(4)
Zn8 Se11 Zn1 100.53(4)
Zn4 Se12 Zn14 97.49(4)
Zn4 Se12 Zn7 82.53(4)
Zn14 Se12 Zn7 93.72(4)
Zn6 Se13 Zn7 114.36(4)
Zn6 Se13 Zn8 109.66(4)
Zn7 Se13 Zn8 108.68(4)
Zn6 Se13 Zn3 110.07(4)
Zn7 Se13 Zn3 109.59(4)
Zn8 Se13 Zn3 103.97(3)
Zn6 Se13 Zn5 72.43(3)
Zn7 Se13 Zn5 72.56(3)
Zn8 Se13 Zn5 176.39(4)
Zn3 Se13 Zn5 72.45(3)
Zn6 Se13 Zn4 72.20(3)
Zn7 Se13 Zn4 71.67(3)
Zn8 Se13 Zn4 72.18(3)
Zn3 Se13 Zn4 176.11(4)
Zn5 Se13 Zn4 111.40(3)
C2 N1 C1 110.6(7)
C2 N1 C3 110.4(7)
C1 N1 C3 109.8(7)
C2 N1 Zn9 111.1(5)
C1 N1 Zn9 111.6(5)
C3 N1 Zn9 103.1(5)
C6 N2 C5 108.9(7)
C6 N2 C4 109.4(7)
C5 N2 C4 110.5(6)
C6 N2 Zn9 112.7(5)
C5 N2 Zn9 111.6(5)
C4 N2 Zn9 103.6(5)
C8 N3 C9 112.0(8)
C8 N3 C7 106.9(8)
C9 N3 C7 109.8(7)
C8 N3 Zn10 113.0(6)
C9 N3 Zn10 102.9(5)
C7 N3 Zn10 112.4(5)
C11 N4 C12 109.8(7)
C11 N4 C10 111.1(8)
C12 N4 C10 107.9(7)
C11 N4 Zn10 110.9(5)
C12 N4 Zn10 112.3(5)
C10 N4 Zn10 104.7(5)
C14 N5 C15 113.3(9)
C14 N5 C13 108.5(8)
C15 N5 C13 107.2(9)
C14 N5 Zn11 112.0(5)
C15 N5 Zn11 103.7(6)
C13 N5 Zn11 111.9(5)
C18 N6 C16 111.2(10)
C18 N6 C17 108.4(8)
C16 N6 C17 109.1(9)
C18 N6 Zn11 112.3(5)
C16 N6 Zn11 103.8(6)
C17 N6 Zn11 112.0(5)
C19 N7 C21 110.9(7)
C19 N7 C20 107.8(7)
C21 N7 C20 109.3(6)
C19 N7 Zn12 110.8(5)
C21 N7 Zn12 103.9(5)
C20 N7 Zn12 114.2(5)
C23 N8 C24 107.0(7)
C23 N8 C22 111.6(7)
C24 N8 C22 109.4(7)
C23 N8 Zn12 110.8(5)
C24 N8 Zn12 113.8(5)
C22 N8 Zn12 104.4(5)
C25 N9 C27 112.0(7)
C25 N9 C26 107.7(7)
C27 N9 C26 109.0(7)
C25 N9 Zn13 110.4(5)
C27 N9 Zn13 104.4(5)
C26 N9 Zn13 113.3(5)
C30 N10 C28 108.3(7)
C30 N10 C29 108.2(7)
C28 N10 C29 112.2(8)
C30 N10 Zn13 112.8(5)
C28 N10 Zn13 104.3(5)
C29 N10 Zn13 111.1(5)
C32 N11 C31 108.9(6)
C32 N11 C33 110.3(6)
C31 N11 C33 109.9(6)
C32 N11 Zn14 113.8(5)
C31 N11 Zn14 110.0(5)
C33 N11 Zn14 103.9(5)
C34 N12 C36 109.7(6)
C34 N12 C35 110.9(6)
C36 N12 C35 108.3(6)
C34 N12 Zn14 105.1(5)
C36 N12 Zn14 113.7(5)
C35 N12 Zn14 109.2(5)
N1 C3 C4 111.5(7)
N2 C4 C3 111.7(7)
N3 C9 C10 112.5(8)
N4 C10 C9 111.1(8)
C16 C15 N5 118.8(10)
C15 C16 N6 118.6(11)
N7 C21 C22 112.7(7)
C21 C22 N8 110.7(7)
N9 C27 C28 110.6(7)
N10 C28 C27 111.3(7)
C34 C33 N11 112.1(6)
N12 C34 C33 111.5(7)
Cl2S C1S Cl1S 110.5(6)
Cl4S C2S Cl3S 110.6(6)
Cl5S C3S Cl6S 110.0(6)
Cl7S C4S Cl8S 126(2)
Cl10 C5S Cl9S 111.7(10)
Cl11 C6S Cl12 109.2(5)
Cl3 C7S Cl4 111.0(6)
Cl8 C8S Cl7 110.7(6)
Cl5 C9S Cl6 109.8(6)

loop_
_geom_bond_atom_site_label_1
_geom_bond_atom_site_label_2
_geom_bond_distance
Zn1 Cl1 2.343(2)
Zn1 Se11 2.4529(11)
Zn1 Se1 2.4709(11)
Zn1 Se10 2.4782(11)
Zn2 Cl2 2.358(2)
Zn2 Se2 2.4658(12)
Zn2 Se6 2.4665(11)
Zn2 Se3 2.4703(11)
Zn3 Se1 2.4198(11)
Zn3 Se6 2.4471(11)
Zn3 Se9 2.4929(11)
Zn3 Se13 2.5665(11)
Zn4 Se12 2.4007(12)
Zn4 Se4 2.4099(11)
Zn4 Se8 2.4120(11)
Zn4 Se13 2.9278(11)
Zn5 Se9 2.3977(11)
Zn5 Se5 2.4094(12)
Zn5 Se7 2.4172(11)
Zn5 Se13 2.8930(11)
Zn6 Se3 2.4249(11)
Zn6 Se5 2.4644(11)
Zn6 Se8 2.4930(11)
Zn6 Se13 2.5287(11)
Zn7 Se10 2.4254(11)
Zn7 Se12 2.4681(11)
Zn7 Se7 2.5197(11)
Zn7 Se13 2.5302(11)
Zn8 Se11 2.4286(12)
Zn8 Se2 2.4346(11)
Zn8 Se4 2.5138(11)
Zn8 Se13 2.5635(11)
Zn9 N1 2.175(6)
Zn9 N2 2.182(6)
Zn9 Se1 2.3892(11)
Zn9 Se2 2.3901(11)
Zn10 N3 2.151(6)
Zn10 N4 2.182(7)
Zn10 Se3 2.3884(11)
Zn10 Se4 2.4011(12)
Zn11 N6 2.164(6)
Zn11 N5 2.171(6)
Zn11 Se6 2.3805(11)
Zn11 Se5 2.4059(11)
Zn12 N8 2.149(6)
Zn12 N7 2.157(6)
Zn12 Se8 2.3946(11)
Zn12 Se7 2.4013(11)
Zn13 N9 2.165(7)
Zn13 N10 2.182(6)
Zn13 Se10 2.3843(11)
Zn13 Se9 2.3998(11)
Zn14 N12 2.135(7)
Zn14 N11 2.177(6)
Zn14 Se11 2.3866(11)
Zn14 Se12 2.4214(11)
N1 C2 1.463(11)
N1 C1 1.465(11)
N1 C3 1.506(11)
N2 C6 1.459(10)
N2 C5 1.463(11)
N2 C4 1.478(11)
N3 C8 1.443(12)
N3 C9 1.483(11)
N3 C7 1.493(11)
N4 C11 1.471(12)
N4 C12 1.482(11)
N4 C10 1.488(11)
N5 C14 1.446(11)
N5 C15 1.461(12)
N5 C13 1.485(12)
N6 C18 1.457(11)
N6 C16 1.460(13)
N6 C17 1.477(11)
N7 C19 1.462(10)
N7 C21 1.479(10)
N7 C20 1.495(11)
N8 C23 1.463(11)
N8 C24 1.464(12)
N8 C22 1.497(10)
N9 C25 1.468(11)
N9 C27 1.470(11)
N9 C26 1.493(11)
N10 C30 1.464(10)
N10 C28 1.470(11)
N10 C29 1.474(12)
N11 C32 1.459(10)
N11 C31 1.481(10)
N11 C33 1.492(10)
N12 C34 1.463(10)
N12 C36 1.475(10)
N12 C35 1.476(10)
C3 C4 1.507(13)
C9 C10 1.496(13)
C15 C16 1.364(17)
C21 C22 1.489(12)
C27 C28 1.546(13)
C33 C34 1.491(11)
C1S Cl2S 1.732(12)
C1S Cl1S 1.771(12)
C2S Cl4S 1.737(10)
C2S Cl3S 1.792(11)
C3S Cl5S 1.765(10)
C3S Cl6S 1.776(10)
C4S Cl7S 1.51(3)
C4S Cl8S 1.69(3)
C5S Cl10 1.578(17)
C5S Cl9S 1.846(19)
C6S Cl11 1.764(11)
C6S Cl12 1.765(10)
C7S Cl3 1.753(11)
C7S Cl4 1.774(11)
C8S Cl8 1.742(12)
C8S Cl7 1.746(13)
C9S Cl5 1.721(12)
C9S Cl6 1.802(13)

loop_
_geom_torsion_atom_site_label_1
_geom_torsion_atom_site_label_2
_geom_torsion_atom_site_label_3
_geom_torsion_atom_site_label_4
_geom_torsion
N1 Zn9 Se1 Zn3 169.21(19)
N2 Zn9 Se1 Zn3 -99.72(19)
Se2 Zn9 Se1 Zn3 33.82(6)
N1 Zn9 Se1 Zn1 68.32(19)
N2 Zn9 Se1 Zn1 159.39(19)
Se2 Zn9 Se1 Zn1 -67.07(6)
Se6 Zn3 Se1 Zn9 44.27(5)
Se9 Zn3 Se1 Zn9 174.26(4)
Se13 Zn3 Se1 Zn9 -73.72(4)
Se6 Zn3 Se1 Zn1 147.15(4)
Se9 Zn3 Se1 Zn1 -82.87(5)
Se13 Zn3 Se1 Zn1 29.15(5)
Cl1 Zn1 Se1 Zn9 -105.30(6)
Se11 Zn1 Se1 Zn9 10.11(5)
Se10 Zn1 Se1 Zn9 144.19(4)
Cl1 Zn1 Se1 Zn3 158.53(6)
Se11 Zn1 Se1 Zn3 -86.07(5)
Se10 Zn1 Se1 Zn3 48.01(5)
N1 Zn9 Se2 Zn8 -97.79(19)
N2 Zn9 Se2 Zn8 171.35(18)
Se1 Zn9 Se2 Zn8 38.67(6)
N1 Zn9 Se2 Zn2 162.20(19)
N2 Zn9 Se2 Zn2 71.34(18)
Se1 Zn9 Se2 Zn2 -61.34(6)
Se11 Zn8 Se2 Zn9 41.05(5)
Se4 Zn8 Se2 Zn9 172.54(4)
Se13 Zn8 Se2 Zn9 -75.90(4)
Se11 Zn8 Se2 Zn2 144.39(4)
Se4 Zn8 Se2 Zn2 -84.13(5)
Se13 Zn8 Se2 Zn2 27.44(5)
Cl2 Zn2 Se2 Zn9 -103.88(7)
Se6 Zn2 Se2 Zn9 8.29(5)
Se3 Zn2 Se2 Zn9 144.59(4)
Cl2 Zn2 Se2 Zn8 161.62(6)
Se6 Zn2 Se2 Zn8 -86.21(5)
Se3 Zn2 Se2 Zn8 50.09(5)
N3 Zn10 Se3 Zn6 172.7(2)
N4 Zn10 Se3 Zn6 -96.63(19)
Se4 Zn10 Se3 Zn6 38.01(6)
N3 Zn10 Se3 Zn2 72.4(2)
N4 Zn10 Se3 Zn2 163.09(19)
Se4 Zn10 Se3 Zn2 -62.27(6)
Se5 Zn6 Se3 Zn10 173.34(4)
Se8 Zn6 Se3 Zn10 40.42(5)
Se13 Zn6 Se3 Zn10 -72.35(4)
Se5 Zn6 Se3 Zn2 -82.92(5)
Se8 Zn6 Se3 Zn2 144.16(4)
Se13 Zn6 Se3 Zn2 31.39(5)
Cl2 Zn2 Se3 Zn10 -104.89(6)
Se2 Zn2 Se3 Zn10 7.97(5)
Se6 Zn2 Se3 Zn10 144.21(4)
Cl2 Zn2 Se3 Zn6 158.21(6)
Se2 Zn2 Se3 Zn6 -88.93(5)
Se6 Zn2 Se3 Zn6 47.30(5)
N3 Zn10 Se4 Zn4 176.7(2)
N4 Zn10 Se4 Zn4 85.8(2)
Se3 Zn10 Se4 Zn4 -47.75(6)
N3 Zn10 Se4 Zn8 -100.1(2)
N4 Zn10 Se4 Zn8 168.9(2)
Se3 Zn10 Se4 Zn8 35.39(6)
Se12 Zn4 Se4 Zn10 172.58(5)
Se8 Zn4 Se4 Zn10 -23.38(5)
Se13 Zn4 Se4 Zn10 73.94(4)
Se12 Zn4 Se4 Zn8 78.17(5)
Se8 Zn4 Se4 Zn8 -117.78(5)
Se13 Zn4 Se4 Zn8 -20.47(3)
Se11 Zn8 Se4 Zn10 174.36(4)
Se2 Zn8 Se4 Zn10 41.71(5)
Se13 Zn8 Se4 Zn10 -72.92(4)
Se11 Zn8 Se4 Zn4 -88.70(4)
Se2 Zn8 Se4 Zn4 138.64(4)
Se13 Zn8 Se4 Zn4 24.02(4)
N6 Zn11 Se5 Zn5 176.52(18)
N5 Zn11 Se5 Zn5 87.4(2)
Se6 Zn11 Se5 Zn5 -46.77(6)
N6 Zn11 Se5 Zn6 -100.46(18)
N5 Zn11 Se5 Zn6 170.4(2)
Se6 Zn11 Se5 Zn6 36.26(6)
Se9 Zn5 Se5 Zn11 -23.75(5)
Se7 Zn5 Se5 Zn11 173.72(4)
Se13 Zn5 Se5 Zn11 75.42(4)
Se9 Zn5 Se5 Zn6 -117.43(5)
Se7 Zn5 Se5 Zn6 80.04(5)
Se13 Zn5 Se5 Zn6 -18.26(3)
Se3 Zn6 Se5 Zn11 41.83(5)
Se8 Zn6 Se5 Zn11 175.59(4)
Se13 Zn6 Se5 Zn11 -74.25(4)
Se3 Zn6 Se5 Zn5 137.64(5)
Se8 Zn6 Se5 Zn5 -88.61(4)
Se13 Zn6 Se5 Zn5 21.55(4)
N6 Zn11 Se6 Zn3 171.91(18)
N5 Zn11 Se6 Zn3 -96.2(2)
Se5 Zn11 Se6 Zn3 36.73(6)
N6 Zn11 Se6 Zn2 72.32(19)
N5 Zn11 Se6 Zn2 164.2(2)
Se5 Zn11 Se6 Zn2 -62.86(6)
Se1 Zn3 Se6 Zn11 171.91(4)
Se9 Zn3 Se6 Zn11 40.66(5)
Se13 Zn3 Se6 Zn11 -69.07(4)
Se1 Zn3 Se6 Zn2 -84.68(5)
Se9 Zn3 Se6 Zn2 144.06(4)
Se13 Zn3 Se6 Zn2 34.33(4)
Cl2 Zn2 Se6 Zn11 -101.89(7)
Se2 Zn2 Se6 Zn11 144.77(4)
Se3 Zn2 Se6 Zn11 8.88(5)
Cl2 Zn2 Se6 Zn3 159.76(6)
Se2 Zn2 Se6 Zn3 46.42(5)
Se3 Zn2 Se6 Zn3 -89.48(5)
N8 Zn12 Se7 Zn5 175.77(18)
N7 Zn12 Se7 Zn5 85.13(19)
Se8 Zn12 Se7 Zn5 -48.58(6)
N8 Zn12 Se7 Zn7 -102.21(18)
N7 Zn12 Se7 Zn7 167.16(19)
Se8 Zn12 Se7 Zn7 33.45(6)
Se9 Zn5 Se7 Zn12 173.16(5)
Se5 Zn5 Se7 Zn12 -24.52(5)
Se13 Zn5 Se7 Zn12 73.89(4)
Se9 Zn5 Se7 Zn7 77.52(5)
Se5 Zn5 Se7 Zn7 -120.17(5)
Se13 Zn5 Se7 Zn7 -21.76(3)
Se10 Zn7 Se7 Zn12 175.03(4)
Se12 Zn7 Se7 Zn12 41.75(5)
Se13 Zn7 Se7 Zn12 -69.32(4)
Se10 Zn7 Se7 Zn5 -90.07(4)
Se12 Zn7 Se7 Zn5 136.65(4)
Se13 Zn7 Se7 Zn5 25.58(4)
N8 Zn12 Se8 Zn4 90.7(2)
N7 Zn12 Se8 Zn4 -178.48(18)
Se7 Zn12 Se8 Zn4 -42.66(6)
N8 Zn12 Se8 Zn6 173.7(2)
N7 Zn12 Se8 Zn6 -95.56(18)
Se7 Zn12 Se8 Zn6 40.25(6)
Se12 Zn4 Se8 Zn12 -25.75(6)
Se4 Zn4 Se8 Zn12 170.44(4)
Se13 Zn4 Se8 Zn12 72.51(4)
Se12 Zn4 Se8 Zn6 -119.37(5)
Se4 Zn4 Se8 Zn6 76.82(5)
Se13 Zn4 Se8 Zn6 -21.11(3)
Se3 Zn6 Se8 Zn12 172.97(4)
Se5 Zn6 Se8 Zn12 38.81(5)
Se13 Zn6 Se8 Zn12 -71.91(4)
Se3 Zn6 Se8 Zn4 -89.88(5)
Se5 Zn6 Se8 Zn4 135.96(4)
Se13 Zn6 Se8 Zn4 25.24(4)
Se5 Zn5 Se9 Zn13 172.75(4)
Se7 Zn5 Se9 Zn13 -24.92(6)
Se13 Zn5 Se9 Zn13 73.91(4)
Se5 Zn5 Se9 Zn3 79.45(5)
Se7 Zn5 Se9 Zn3 -118.22(5)
Se13 Zn5 Se9 Zn3 -19.38(3)
N9 Zn13 Se9 Zn5 177.27(17)
N10 Zn13 Se9 Zn5 87.6(2)
Se10 Zn13 Se9 Zn5 -44.56(6)
N9 Zn13 Se9 Zn3 -99.40(17)
N10 Zn13 Se9 Zn3 171.0(2)
Se10 Zn13 Se9 Zn3 38.76(6)
Se1 Zn3 Se9 Zn5 137.69(4)
Se6 Zn3 Se9 Zn5 -89.69(4)
Se13 Zn3 Se9 Zn5 22.38(4)
Se1 Zn3 Se9 Zn13 40.89(5)
Se6 Zn3 Se9 Zn13 173.50(4)
Se13 Zn3 Se9 Zn13 -74.43(4)
N9 Zn13 Se10 Zn7 169.56(19)
N10 Zn13 Se10 Zn7 -99.51(19)
Se9 Zn13 Se10 Zn7 33.98(6)
N9 Zn13 Se10 Zn1 69.9(2)
N10 Zn13 Se10 Zn1 160.86(19)
Se9 Zn13 Se10 Zn1 -65.65(6)
Se12 Zn7 Se10 Zn13 174.90(4)
Se7 Zn7 Se10 Zn13 43.18(5)
Se13 Zn7 Se10 Zn13 -68.89(4)
Se12 Zn7 Se10 Zn1 -83.80(5)
Se7 Zn7 Se10 Zn1 144.48(4)
Se13 Zn7 Se10 Zn1 32.41(5)
Cl1 Zn1 Se10 Zn13 -101.73(6)
Se11 Zn1 Se10 Zn13 142.45(4)
Se1 Zn1 Se10 Zn13 9.62(5)
Cl1 Zn1 Se10 Zn7 161.17(6)
Se11 Zn1 Se10 Zn7 45.36(5)
Se1 Zn1 Se10 Zn7 -87.48(5)
N12 Zn14 Se11 Zn8 172.71(19)
N11 Zn14 Se11 Zn8 -96.98(19)
Se12 Zn14 Se11 Zn8 37.24(6)
N12 Zn14 Se11 Zn1 70.35(19)
N11 Zn14 Se11 Zn1 160.66(18)
Se12 Zn14 Se11 Zn1 -65.12(6)
Se2 Zn8 Se11 Zn14 170.77(4)
Se4 Zn8 Se11 Zn14 39.52(5)
Se13 Zn8 Se11 Zn14 -71.26(4)
Se2 Zn8 Se11 Zn1 -85.12(5)
Se4 Zn8 Se11 Zn1 143.63(4)
Se13 Zn8 Se11 Zn1 32.85(4)
Cl1 Zn1 Se11 Zn14 -101.02(6)
Se1 Zn1 Se11 Zn14 145.91(4)
Se10 Zn1 Se11 Zn14 11.77(5)
Cl1 Zn1 Se11 Zn8 159.74(6)
Se1 Zn1 Se11 Zn8 46.67(5)
Se10 Zn1 Se11 Zn8 -87.48(5)
Se4 Zn4 Se12 Zn14 -24.03(6)
Se8 Zn4 Se12 Zn14 172.25(5)
Se13 Zn4 Se12 Zn14 74.60(4)
Se4 Zn4 Se12 Zn7 -116.82(5)
Se8 Zn4 Se12 Zn7 79.46(5)
Se13 Zn4 Se12 Zn7 -18.19(3)
N12 Zn14 Se12 Zn4 176.29(18)
N11 Zn14 Se12 Zn4 85.26(19)
Se11 Zn14 Se12 Zn4 -46.65(6)
N12 Zn14 Se12 Zn7 -100.77(18)
N11 Zn14 Se12 Zn7 168.20(19)
Se11 Zn14 Se12 Zn7 36.30(6)
Se10 Zn7 Se12 Zn4 140.02(4)
Se7 Zn7 Se12 Zn4 -87.78(4)
Se13 Zn7 Se12 Zn4 21.80(4)
Se10 Zn7 Se12 Zn14 42.94(5)
Se7 Zn7 Se12 Zn14 175.13(4)
Se13 Zn7 Se12 Zn14 -75.28(4)
Se3 Zn6 Se13 Zn7 158.65(4)
Se5 Zn6 Se13 Zn7 -79.32(5)
Se8 Zn6 Se13 Zn7 38.02(5)
Se3 Zn6 Se13 Zn8 36.31(5)
Se5 Zn6 Se13 Zn8 158.34(4)
Se8 Zn6 Se13 Zn8 -84.32(4)
Se3 Zn6 Se13 Zn3 -77.48(5)
Se5 Zn6 Se13 Zn3 44.55(5)
Se8 Zn6 Se13 Zn3 161.89(4)
Se3 Zn6 Se13 Zn5 -140.58(4)
Se5 Zn6 Se13 Zn5 -18.55(3)
Se8 Zn6 Se13 Zn5 98.79(4)
Se3 Zn6 Se13 Zn4 99.18(4)
Se5 Zn6 Se13 Zn4 -138.79(4)
Se8 Zn6 Se13 Zn4 -21.45(3)
Se10 Zn7 Se13 Zn6 158.32(4)
Se12 Zn7 Se13 Zn6 -78.31(5)
Se7 Zn7 Se13 Zn6 38.73(5)
Se10 Zn7 Se13 Zn8 -78.80(5)
Se12 Zn7 Se13 Zn8 44.56(5)
Se7 Zn7 Se13 Zn8 161.61(4)
Se10 Zn7 Se13 Zn3 34.20(5)
Se12 Zn7 Se13 Zn3 157.56(4)
Se7 Zn7 Se13 Zn3 -85.39(4)
Se10 Zn7 Se13 Zn5 97.63(4)
Se12 Zn7 Se13 Zn5 -139.00(4)
Se7 Zn7 Se13 Zn5 -21.96(3)
Se10 Zn7 Se13 Zn4 -141.91(4)
Se12 Zn7 Se13 Zn4 -18.55(3)
Se7 Zn7 Se13 Zn4 98.50(4)
Se11 Zn8 Se13 Zn6 160.71(4)
Se2 Zn8 Se13 Zn6 -75.98(5)
Se4 Zn8 Se13 Zn6 42.46(5)
Se11 Zn8 Se13 Zn7 35.05(5)
Se2 Zn8 Se13 Zn7 158.35(4)
Se4 Zn8 Se13 Zn7 -83.21(4)
Se11 Zn8 Se13 Zn3 -81.62(4)
Se2 Zn8 Se13 Zn3 41.69(5)
Se4 Zn8 Se13 Zn3 160.13(4)
Se11 Zn8 Se13 Zn5 -74.5(6)
Se2 Zn8 Se13 Zn5 48.8(6)
Se4 Zn8 Se13 Zn5 167.2(6)
Se11 Zn8 Se13 Zn4 97.83(4)
Se2 Zn8 Se13 Zn4 -138.86(4)
Se4 Zn8 Se13 Zn4 -20.42(3)
Se1 Zn3 Se13 Zn6 158.16(4)
Se6 Zn3 Se13 Zn6 33.59(5)
Se9 Zn3 Se13 Zn6 -82.26(4)
Se1 Zn3 Se13 Zn7 -75.25(5)
Se6 Zn3 Se13 Zn7 160.19(4)
Se9 Zn3 Se13 Zn7 44.33(5)
Se1 Zn3 Se13 Zn8 40.78(5)
Se6 Zn3 Se13 Zn8 -83.79(4)
Se9 Zn3 Se13 Zn8 160.36(4)
Se1 Zn3 Se13 Zn5 -138.76(4)
Se6 Zn3 Se13 Zn5 96.68(4)
Se9 Zn3 Se13 Zn5 -19.17(3)
Se1 Zn3 Se13 Zn4 33.0(6)
Se6 Zn3 Se13 Zn4 -91.5(6)
Se9 Zn3 Se13 Zn4 152.6(6)
Se9 Zn5 Se13 Zn6 138.14(4)
Se5 Zn5 Se13 Zn6 18.52(3)
Se7 Zn5 Se13 Zn6 -101.07(4)
Se9 Zn5 Se13 Zn7 -98.30(4)
Se5 Zn5 Se13 Zn7 142.09(4)
Se7 Zn5 Se13 Zn7 22.50(4)
Se9 Zn5 Se13 Zn8 12.4(6)
Se5 Zn5 Se13 Zn8 -107.3(6)
Se7 Zn5 Se13 Zn8 133.2(6)
Se9 Zn5 Se13 Zn3 19.60(3)
Se5 Zn5 Se13 Zn3 -100.02(4)
Se7 Zn5 Se13 Zn3 140.40(4)
Se9 Zn5 Se13 Zn4 -159.80(4)
Se5 Zn5 Se13 Zn4 80.58(4)
Se7 Zn5 Se13 Zn4 -39.01(4)
Se12 Zn4 Se13 Zn6 142.79(4)
Se4 Zn4 Se13 Zn6 -97.39(4)
Se8 Zn4 Se13 Zn6 21.70(3)
Se12 Zn4 Se13 Zn7 18.55(3)
Se4 Zn4 Se13 Zn7 138.37(4)
Se8 Zn4 Se13 Zn7 -102.55(4)
Se12 Zn4 Se13 Zn8 -98.89(4)
Se4 Zn4 Se13 Zn8 20.92(4)
Se8 Zn4 Se13 Zn8 140.01(4)
Se12 Zn4 Se13 Zn3 -91.0(6)
Se4 Zn4 Se13 Zn3 28.8(6)
Se8 Zn4 Se13 Zn3 147.9(6)
Se12 Zn4 Se13 Zn5 80.59(4)
Se4 Zn4 Se13 Zn5 -159.59(4)
Se8 Zn4 Se13 Zn5 -40.51(4)
N2 Zn9 N1 C2 -104.3(6)
Se1 Zn9 N1 C2 2.0(6)
Se2 Zn9 N1 C2 146.8(6)
N2 Zn9 N1 C1 131.7(6)
Se1 Zn9 N1 C1 -122.0(6)
Se2 Zn9 N1 C1 22.9(6)
N2 Zn9 N1 C3 13.9(5)
Se1 Zn9 N1 C3 120.2(5)
Se2 Zn9 N1 C3 -94.9(5)
N1 Zn9 N2 C6 132.2(6)
Se1 Zn9 N2 C6 22.1(6)
Se2 Zn9 N2 C6 -121.0(5)
N1 Zn9 N2 C5 -104.9(5)
Se1 Zn9 N2 C5 145.0(5)
Se2 Zn9 N2 C5 1.9(6)
N1 Zn9 N2 C4 14.1(5)
Se1 Zn9 N2 C4 -96.1(5)
Se2 Zn9 N2 C4 120.9(5)
N4 Zn10 N3 C8 102.2(7)
Se3 Zn10 N3 C8 -151.4(7)
Se4 Zn10 N3 C8 -7.7(7)
N4 Zn10 N3 C9 -18.8(5)
Se3 Zn10 N3 C9 87.7(5)
Se4 Zn10 N3 C9 -128.6(5)
N4 Zn10 N3 C7 -136.8(6)
Se3 Zn10 N3 C7 -30.4(6)
Se4 Zn10 N3 C7 113.3(6)
N3 Zn10 N4 C11 111.5(6)
Se3 Zn10 N4 C11 1.9(6)
Se4 Zn10 N4 C11 -141.2(6)
N3 Zn10 N4 C12 -125.2(6)
Se3 Zn10 N4 C12 125.1(5)
Se4 Zn10 N4 C12 -17.9(6)
N3 Zn10 N4 C10 -8.4(6)
Se3 Zn10 N4 C10 -118.1(5)
Se4 Zn10 N4 C10 98.9(5)
N6 Zn11 N5 C14 -115.0(7)
Se6 Zn11 N5 C14 134.1(6)
Se5 Zn11 N5 C14 -8.9(7)
N6 Zn11 N5 C15 7.6(8)
Se6 Zn11 N5 C15 -103.4(8)
Se5 Zn11 N5 C15 113.7(8)
N6 Zn11 N5 C13 122.8(7)
Se6 Zn11 N5 C13 11.9(7)
Se5 Zn11 N5 C13 -131.1(6)
N5 Zn11 N6 C18 -110.6(7)
Se6 Zn11 N6 C18 -1.0(7)
Se5 Zn11 N6 C18 143.5(7)
N5 Zn11 N6 C16 9.6(9)
Se6 Zn11 N6 C16 119.2(9)
Se5 Zn11 N6 C16 -96.3(9)
N5 Zn11 N6 C17 127.1(6)
Se6 Zn11 N6 C17 -123.2(6)
Se5 Zn11 N6 C17 21.3(6)
N8 Zn12 N7 C19 -106.3(6)
Se8 Zn12 N7 C19 142.3(5)
Se7 Zn12 N7 C19 -1.7(6)
N8 Zn12 N7 C21 12.8(5)
Se8 Zn12 N7 C21 -98.6(5)
Se7 Zn12 N7 C21 117.4(5)
N8 Zn12 N7 C20 131.8(6)
Se8 Zn12 N7 C20 20.3(5)
Se7 Zn12 N7 C20 -123.6(5)
N7 Zn12 N8 C23 -105.9(7)
Se8 Zn12 N8 C23 -1.0(7)
Se7 Zn12 N8 C23 142.8(6)
N7 Zn12 N8 C24 133.5(6)
Se8 Zn12 N8 C24 -121.6(5)
Se7 Zn12 N8 C24 22.2(6)
N7 Zn12 N8 C22 14.3(5)
Se8 Zn12 N8 C22 119.2(5)
Se7 Zn12 N8 C22 -97.0(5)
N10 Zn13 N9 C25 -104.1(6)
Se10 Zn13 N9 C25 1.1(6)
Se9 Zn13 N9 C25 146.7(5)
N10 Zn13 N9 C27 16.4(6)
Se10 Zn13 N9 C27 121.7(5)
Se9 Zn13 N9 C27 -92.7(5)
N10 Zn13 N9 C26 134.9(6)
Se10 Zn13 N9 C26 -119.8(5)
Se9 Zn13 N9 C26 25.7(6)
N9 Zn13 N10 C30 129.8(6)
Se10 Zn13 N10 C30 17.2(6)
Se9 Zn13 N10 C30 -125.9(5)
N9 Zn13 N10 C28 12.5(5)
Se10 Zn13 N10 C28 -100.1(5)
Se9 Zn13 N10 C28 116.8(5)
N9 Zn13 N10 C29 -108.6(6)
Se10 Zn13 N10 C29 138.8(6)
Se9 Zn13 N10 C29 -4.2(7)
N12 Zn14 N11 C32 130.3(6)
Se11 Zn14 N11 C32 18.7(6)
Se12 Zn14 N11 C32 -122.9(5)
N12 Zn14 N11 C31 -107.3(5)
Se11 Zn14 N11 C31 141.2(5)
Se12 Zn14 N11 C31 -0.5(6)
N12 Zn14 N11 C33 10.4(4)
Se11 Zn14 N11 C33 -101.2(4)
Se12 Zn14 N11 C33 117.1(4)
N11 Zn14 N12 C34 16.7(5)
Se11 Zn14 N12 C34 121.4(4)
Se12 Zn14 N12 C34 -94.7(4)
N11 Zn14 N12 C36 136.6(6)
Se11 Zn14 N12 C36 -118.6(5)
Se12 Zn14 N12 C36 25.2(6)
N11 Zn14 N12 C35 -102.3(5)
Se11 Zn14 N12 C35 2.4(5)
Se12 Zn14 N12 C35 146.2(4)
C2 N1 C3 C4 77.9(9)
C1 N1 C3 C4 -159.9(8)
Zn9 N1 C3 C4 -40.8(8)
C6 N2 C4 C3 -161.6(7)
C5 N2 C4 C3 78.5(8)
Zn9 N2 C4 C3 -41.2(8)
N1 C3 C4 N2 59.3(10)
C8 N3 C9 C10 -76.6(10)
C7 N3 C9 C10 164.8(8)
Zn10 N3 C9 C10 45.0(8)
C11 N4 C10 C9 -84.8(10)
C12 N4 C10 C9 154.9(8)
Zn10 N4 C10 C9 35.1(9)
N3 C9 C10 N4 -57.5(11)
C14 N5 C15 C16 94.6(15)
C13 N5 C15 C16 -145.7(15)
Zn11 N5 C15 C16 -27.1(17)
N5 C15 C16 N6 41(2)
C18 N6 C16 C15 92.1(16)
C17 N6 C16 C15 -148.4(15)
Zn11 N6 C16 C15 -28.8(18)
C19 N7 C21 C22 79.2(9)
C20 N7 C21 C22 -162.0(7)
Zn12 N7 C21 C22 -39.8(8)
N7 C21 C22 N8 57.1(9)
C23 N8 C22 C21 79.7(9)
C24 N8 C22 C21 -162.2(7)
Zn12 N8 C22 C21 -40.0(7)
C25 N9 C27 C28 77.2(9)
C26 N9 C27 C28 -163.7(8)
Zn13 N9 C27 C28 -42.3(8)
C30 N10 C28 C27 -159.6(7)
C29 N10 C28 C27 81.2(9)
Zn13 N10 C28 C27 -39.2(8)
N9 C27 C28 N10 58.6(10)
C32 N11 C33 C34 -159.0(7)
C31 N11 C33 C34 81.0(8)
Zn14 N11 C33 C34 -36.7(7)
C36 N12 C34 C33 -164.8(7)
C35 N12 C34 C33 75.6(8)
Zn14 N12 C34 C33 -42.3(7)
N11 C33 C34 N12 56.4(9)
